data_7708343
loop_
_publ_author_name
'King, Rhus P.'
'Woodward, Madeleine'
'Grigg, Julian'
'McRobbie, Graeme'
'Levason, William'
'Reid, Gillian'

_publ_section_title
;
 Tin(IV) fluoride complexes with neutral phosphine coordination and
 comparisons with hard N- and O-donor ligands
;
_journal_name_full 'Dalton Transactions'
_journal_paper_doi 10.1039/D1DT02948G
_journal_year 2021
_chemical_formula_moiety 'C7 H18 F6 O3 P2 S Sn'
_chemical_formula_sum 'C7 H18 F6 O3 P2 S Sn'
_chemical_formula_weight 476.90
_space_group_crystal_system orthorhombic
_space_group_IT_number 61
_space_group_name_Hall '-P 2ac 2ab'
_space_group_name_H-M_alt 'P b c a'
_atom_sites_solution_hydrogens geom
_atom_sites_solution_primary dual
_audit_creation_date 2021-01-05
_audit_creation_method
;
Olex2 1.2
(compiled 2018.05.29 svn.r3508 for OlexSys, GUI svn.r5506)
;
_audit_update_record
;
2021-08-20 deposited with the CCDC.	2021-09-14 downloaded from the CCDC.
;
_cell_angle_alpha 90
_cell_angle_beta 90
_cell_angle_gamma 90
_cell_formula_units_Z 8
_cell_length_a 11.4007(2)
_cell_length_b 11.84650(10)
_cell_length_c 23.9749(3)
_cell_measurement_reflns_used 43543
_cell_measurement_temperature 293(2)
_cell_measurement_theta_max 32.7230
_cell_measurement_theta_min 2.4710
_cell_volume 3238.01(7)
_computing_cell_refinement 'CrysAlisPro 1.171.40.82a (Rigaku OD, 2020)'
_computing_data_collection 'CrysAlisPro 1.171.40.82a (Rigaku OD, 2020)'
_computing_data_reduction 'CrysAlisPro 1.171.40.82a (Rigaku OD, 2020)'
_computing_molecular_graphics 'Olex2 (Dolomanov et al., 2009)'
_computing_publication_material 'Olex2 (Dolomanov et al., 2009)'
_computing_structure_refinement 'ShelXL (Sheldrick, 2015)'
_computing_structure_solution 'ShelXT (Sheldrick, 2015)'
_diffrn_ambient_temperature 100
_diffrn_detector 'Hybrid Pixel Array Detector'
_diffrn_detector_area_resol_mean 10.0000
_diffrn_measured_fraction_theta_full 1.000
_diffrn_measured_fraction_theta_max 0.923
_diffrn_measurement_details
;
List of Runs (angles in degrees, time in seconds):

  # Type    Start    End  Width  t~exp~   \w     \q     \k     \f   Frames
#--------------------------------------------------------------------------
  1  \w    -98.00  22.00   0.50    1.29    --   -8.40 -38.00   0.00  240
  2  \w    -98.00  22.00   0.50    1.29    --   -8.40 -38.00 150.00  240
  3  \w    -98.00  22.00   0.50    1.29    --   -8.40 -60.00  90.00  240
  4  \w    -98.00  40.00   0.50    1.29    --   -8.40 -19.00  30.00  276
  5  \w    -98.00  21.00   0.50    1.29    --   -8.40 -57.00 -90.00  238
  6  \w    -39.00  76.00   0.50    1.29    --   -8.40  38.00 150.00  230
;
_diffrn_measurement_device 'four-circle diffractometer'
_diffrn_measurement_device_type 'XtaLAB AFC12 (RCD3): Kappa single'
_diffrn_measurement_method '\w scans'
_diffrn_orient_matrix_type 'CrysAlisPro convention (1999,Acta A55,543-557)'
_diffrn_orient_matrix_UB_11 0.0417951000
_diffrn_orient_matrix_UB_12 -0.0371831000
_diffrn_orient_matrix_UB_13 -0.0119982000
_diffrn_orient_matrix_UB_21 -0.0156904000
_diffrn_orient_matrix_UB_22 0.0193525000
_diffrn_orient_matrix_UB_23 -0.0269916000
_diffrn_orient_matrix_UB_31 0.0433117000
_diffrn_orient_matrix_UB_32 0.0427571000
_diffrn_orient_matrix_UB_33 0.0017598000
_diffrn_radiation_monochromator mirror
_diffrn_radiation_probe x-ray
_diffrn_radiation_type MoK\a
_diffrn_radiation_wavelength 0.71073
_diffrn_reflns_av_R_equivalents 0.0788
_diffrn_reflns_av_unetI/netI 0.0314
_diffrn_reflns_Laue_measured_fraction_full 1.000
_diffrn_reflns_Laue_measured_fraction_max 0.923
_diffrn_reflns_limit_h_max 16
_diffrn_reflns_limit_h_min -16
_diffrn_reflns_limit_k_max 18
_diffrn_reflns_limit_k_min -17
_diffrn_reflns_limit_l_max 36
_diffrn_reflns_limit_l_min -35
_diffrn_reflns_number 85205
_diffrn_reflns_point_group_measured_fraction_full 1.000
_diffrn_reflns_point_group_measured_fraction_max 0.923
_diffrn_reflns_theta_full 25.242
_diffrn_reflns_theta_max 32.812
_diffrn_reflns_theta_min 2.465
_diffrn_source 'Rotating-anode X-ray tube'
_diffrn_source_type 'Rigaku (Mo) X-ray Source'
_exptl_absorpt_coefficient_mu 1.967
_exptl_absorpt_correction_T_max 1.00000
_exptl_absorpt_correction_T_min 0.33515
_exptl_absorpt_correction_type multi-scan
_exptl_absorpt_process_details
;
CrysAlisPro 1.171.40.82a (Rigaku Oxford Diffraction, 2020)
Empirical absorption correction using spherical harmonics,
implemented in SCALE3 ABSPACK scaling algorithm.
;
_exptl_crystal_colour 'clear colourless'
_exptl_crystal_colour_lustre clear
_exptl_crystal_colour_primary colourless
_exptl_crystal_density_diffrn 1.957
_exptl_crystal_description block
_exptl_crystal_F_000 1872
_exptl_crystal_size_max 0.06
_exptl_crystal_size_mid 0.05
_exptl_crystal_size_min 0.03
_refine_diff_density_max 0.825
_refine_diff_density_min -1.035
_refine_diff_density_rms 0.110
_refine_ls_extinction_method none
_refine_ls_goodness_of_fit_ref 1.014
_refine_ls_hydrogen_treatment constr
_refine_ls_matrix_type full
_refine_ls_number_parameters 187
_refine_ls_number_reflns 5553
_refine_ls_number_restraints 0
_refine_ls_restrained_S_all 1.014
_refine_ls_R_factor_all 0.0305
_refine_ls_R_factor_gt 0.0236
_refine_ls_shift/su_max 0.002
_refine_ls_shift/su_mean 0.000
_refine_ls_structure_factor_coef Fsqd
_refine_ls_weighting_details 'w=1/[\s^2^(Fo^2^)+(0.0187P)^2^+2.9732P] where P=(Fo^2^+2Fc^2^)/3'
_refine_ls_weighting_scheme calc
_refine_ls_wR_factor_gt 0.0518
_refine_ls_wR_factor_ref 0.0546
_reflns_Friedel_coverage 0.000
_reflns_number_gt 4864
_reflns_number_total 5553
_reflns_threshold_expression 'I > 2\s(I)'
_cod_data_source_file d1dt02948g2.cif
_cod_data_source_block rksnf3(pme3)2otf
_cod_database_code 7708343
_shelx_shelxl_version_number 2017/1
_chemical_oxdiff_formula 'Sn F3 P2 C7 H9 O3 S3'
_chemical_oxdiff_usercomment 'colourless- giant crystal, part broken off'
_shelx_space_group_comment
;
The symmetry employed for this shelxl refinement is uniquely defined
by the following loop, which should always be used as a source of
symmetry information in preference to the above space-group names.
They are only intended as comments.
;
_shelx_estimated_absorpt_t_max 0.943
_shelx_estimated_absorpt_t_min 0.891
_diffrn_oxdiff_digest_frames
;
01af7616e17f0abfcae28bb195f3e2409c000404aa8
;
_reflns_odcompleteness_completeness 99.96
_reflns_odcompleteness_iscentric 1
_reflns_odcompleteness_theta 28.64
_olex2_refinement_description
;
1. Fixed Uiso
 At 1.5 times of:
  All C(H,H,H) groups
2.a Idealised Me refined as rotating group:
 C1(H1A,H1B,H1C), C5(H5A,H5B,H5C), C4(H4A,H4B,H4C), C2(H2A,H2B,H2C), C6(H6A,
 H6B,H6C), C3(H3A,H3B,H3C)
;
_olex2_submission_special_instructions 'No special instructions were received'
_oxdiff_exptl_absorpt_empirical_details
;
Empirical correction (ABSPACK) includes:
- Absorption correction using spherical harmonics
- Frame scaling
;
_oxdiff_exptl_absorpt_empirical_full_max 3.154
_oxdiff_exptl_absorpt_empirical_full_min 0.502

loop_
_space_group_symop_operation_xyz
'x, y, z'
'-x+1/2, -y, z+1/2'
'-x, y+1/2, -z+1/2'
'x+1/2, -y+1/2, -z'
'-x, -y, -z'
'x-1/2, y, -z-1/2'
'x, -y-1/2, z-1/2'
'-x-1/2, y-1/2, z'

loop_
_atom_site_label
_atom_site_type_symbol
_atom_site_fract_x
_atom_site_fract_y
_atom_site_fract_z
_atom_site_U_iso_or_equiv
_atom_site_adp_type
_atom_site_occupancy
_atom_site_site_symmetry_order
_atom_site_calc_flag
_atom_site_refinement_flags_posn
_atom_site_refinement_flags_adp
_atom_site_refinement_flags_occupancy
_atom_site_disorder_assembly
_atom_site_disorder_group
Sn1 Sn 0.60841(2) 0.44773(2) 0.64273(2) 0.01004(4) Uani 1 1 d . . . . .
S1 S 0.31550(3) 0.39584(3) 0.63277(2) 0.01276(7) Uani 1 1 d . . . . .
P1 P 0.55907(3) 0.59925(3) 0.71316(2) 0.01180(7) Uani 1 1 d . . . . .
P2 P 0.63771(3) 0.31065(3) 0.56243(2) 0.01133(7) Uani 1 1 d . . . . .
F3 F 0.63617(9) 0.56967(8) 0.58737(4) 0.01669(18) Uani 1 1 d . . . . .
F1 F 0.55666(9) 0.32361(8) 0.69199(4) 0.01824(19) Uani 1 1 d . . . . .
F2 F 0.77431(9) 0.43543(9) 0.66322(5) 0.0218(2) Uani 1 1 d . . . . .
F4 F 0.19737(10) 0.56324(8) 0.58869(5) 0.0268(2) Uani 1 1 d . . . . .
F5 F 0.23934(10) 0.43031(10) 0.53124(4) 0.0265(2) Uani 1 1 d . . . . .
F6 F 0.10283(9) 0.40614(11) 0.59233(5) 0.0297(3) Uani 1 1 d . . . . .
O1 O 0.42118(10) 0.45824(9) 0.61427(5) 0.0159(2) Uani 1 1 d . . . . .
O3 O 0.27434(12) 0.42930(12) 0.68655(5) 0.0247(3) Uani 1 1 d . . . . .
O2 O 0.31901(12) 0.27812(10) 0.62013(7) 0.0279(3) Uani 1 1 d . . . . .
C1 C 0.49610(16) 0.54152(14) 0.77539(7) 0.0196(3) Uani 1 1 d . . . . .
H1A H 0.426791 0.499552 0.766050 0.029 Uiso 1 1 calc GR . . . .
H1B H 0.475929 0.601701 0.800430 0.029 Uiso 1 1 calc GR . . . .
H1C H 0.551820 0.492368 0.793034 0.029 Uiso 1 1 calc GR . . . .
C5 C 0.79071(14) 0.31036(14) 0.54311(7) 0.0173(3) Uani 1 1 d . . . . .
H5A H 0.819535 0.386483 0.542440 0.026 Uiso 1 1 calc GR . . . .
H5B H 0.799392 0.277253 0.506791 0.026 Uiso 1 1 calc GR . . . .
H5C H 0.834574 0.267172 0.569806 0.026 Uiso 1 1 calc GR . . . .
C4 C 0.59246(15) 0.16898(13) 0.57939(7) 0.0182(3) Uani 1 1 d . . . . .
H4A H 0.642657 0.139129 0.607961 0.027 Uiso 1 1 calc GR . . . .
H4B H 0.597703 0.122399 0.546722 0.027 Uiso 1 1 calc GR . . . .
H4C H 0.512924 0.169935 0.592532 0.027 Uiso 1 1 calc GR . . . .
C2 C 0.68927(16) 0.67386(15) 0.73350(8) 0.0247(4) Uani 1 1 d . . . . .
H2A H 0.743907 0.622016 0.749986 0.037 Uiso 1 1 calc GR . . . .
H2B H 0.669301 0.731271 0.760115 0.037 Uiso 1 1 calc GR . . . .
H2C H 0.724223 0.708212 0.701262 0.037 Uiso 1 1 calc GR . . . .
C6 C 0.55730(15) 0.35187(14) 0.50111(7) 0.0183(3) Uani 1 1 d . . . . .
H6A H 0.474852 0.352028 0.509236 0.027 Uiso 1 1 calc GR . . . .
H6B H 0.572962 0.299405 0.471514 0.027 Uiso 1 1 calc GR . . . .
H6C H 0.581221 0.426168 0.489869 0.027 Uiso 1 1 calc GR . . . .
C7 C 0.20790(15) 0.45264(13) 0.58383(7) 0.0163(3) Uani 1 1 d . . . . .
C3 C 0.45998(16) 0.70141(14) 0.68371(7) 0.0208(3) Uani 1 1 d . . . . .
H3A H 0.497870 0.739838 0.653405 0.031 Uiso 1 1 calc GR . . . .
H3B H 0.438149 0.755162 0.711815 0.031 Uiso 1 1 calc GR . . . .
H3C H 0.391071 0.663718 0.670188 0.031 Uiso 1 1 calc GR . . . .

loop_
_atom_site_aniso_label
_atom_site_aniso_U_11
_atom_site_aniso_U_22
_atom_site_aniso_U_33
_atom_site_aniso_U_23
_atom_site_aniso_U_13
_atom_site_aniso_U_12
Sn1 0.01077(6) 0.00908(5) 0.01026(6) -0.00045(3) -0.00018(3) 0.00003(3)
S1 0.01153(16) 0.01072(15) 0.01603(16) 0.00018(13) 0.00064(13) -0.00046(12)
P1 0.01362(18) 0.01098(16) 0.01081(16) -0.00130(13) 0.00050(13) 0.00024(13)
P2 0.01173(17) 0.00960(15) 0.01266(17) -0.00086(13) 0.00105(13) 0.00075(13)
F3 0.0211(5) 0.0133(4) 0.0157(4) 0.0027(3) 0.0025(4) -0.0036(4)
F1 0.0256(5) 0.0133(4) 0.0158(4) 0.0042(3) 0.0017(4) -0.0009(4)
F2 0.0133(5) 0.0293(5) 0.0227(5) -0.0060(4) -0.0056(4) 0.0031(4)
F4 0.0284(6) 0.0152(5) 0.0370(6) -0.0015(4) -0.0083(5) 0.0071(4)
F5 0.0274(6) 0.0357(6) 0.0163(5) -0.0054(4) -0.0040(4) 0.0009(5)
F6 0.0130(5) 0.0376(6) 0.0385(7) 0.0064(5) -0.0041(4) -0.0074(4)
O1 0.0110(5) 0.0174(5) 0.0192(6) 0.0036(4) -0.0005(4) -0.0022(4)
O3 0.0225(7) 0.0366(7) 0.0149(5) 0.0013(5) 0.0037(5) 0.0036(5)
O2 0.0273(7) 0.0110(5) 0.0453(8) -0.0017(5) -0.0054(6) 0.0000(5)
C1 0.0216(8) 0.0228(8) 0.0144(7) 0.0020(6) 0.0033(6) 0.0021(6)
C5 0.0142(7) 0.0168(7) 0.0209(7) 0.0018(6) 0.0036(6) 0.0020(5)
C4 0.0214(8) 0.0117(6) 0.0215(8) -0.0007(6) 0.0063(6) -0.0015(6)
C2 0.0215(8) 0.0222(8) 0.0304(9) -0.0090(7) -0.0003(7) -0.0073(7)
C6 0.0204(8) 0.0201(7) 0.0144(7) -0.0020(6) -0.0029(6) 0.0026(6)
C7 0.0140(7) 0.0163(7) 0.0184(7) -0.0021(6) -0.0022(6) -0.0018(5)
C3 0.0278(9) 0.0167(7) 0.0180(7) 0.0006(6) 0.0007(6) 0.0082(6)

loop_
_atom_type_symbol
_atom_type_description
_atom_type_scat_dispersion_real
_atom_type_scat_dispersion_imag
_atom_type_scat_source
Sn Sn -0.6537 1.4246 'International Tables Vol C Tables 4.2.6.8 and 6.1.1.4'
F F 0.0171 0.0103 'International Tables Vol C Tables 4.2.6.8 and 6.1.1.4'
O O 0.0106 0.0060 'International Tables Vol C Tables 4.2.6.8 and 6.1.1.4'
S S 0.1246 0.1234 'International Tables Vol C Tables 4.2.6.8 and 6.1.1.4'
P P 0.1023 0.0942 'International Tables Vol C Tables 4.2.6.8 and 6.1.1.4'
C C 0.0033 0.0016 'International Tables Vol C Tables 4.2.6.8 and 6.1.1.4'
H H 0.0000 0.0000 'International Tables Vol C Tables 4.2.6.8 and 6.1.1.4'

loop_
_geom_angle_atom_site_label_1
_geom_angle_atom_site_label_2
_geom_angle_atom_site_label_3
_geom_angle
_geom_angle_site_symmetry_1
_geom_angle_site_symmetry_3
_geom_angle_publ_flag
P1 Sn1 P2 171.615(13) . . ?
F3 Sn1 P1 88.01(3) . . ?
F3 Sn1 P2 86.43(3) . . ?
F3 Sn1 O1 84.72(4) . . ?
F1 Sn1 P1 93.59(3) . . ?
F1 Sn1 P2 90.95(3) . . ?
F1 Sn1 F3 171.00(4) . . ?
F1 Sn1 O1 86.50(4) . . ?
F2 Sn1 P1 95.75(3) . . ?
F2 Sn1 P2 90.89(3) . . ?
F2 Sn1 F3 93.89(4) . . ?
F2 Sn1 F1 94.76(4) . . ?
F2 Sn1 O1 176.66(4) . . ?
O1 Sn1 P1 87.25(3) . . ?
O1 Sn1 P2 85.99(3) . . ?
O1 S1 C7 99.79(7) . . ?
O3 S1 O1 113.52(8) . . ?
O3 S1 C7 104.90(8) . . ?
O2 S1 O1 113.65(8) . . ?
O2 S1 O3 118.15(9) . . ?
O2 S1 C7 104.03(8) . . ?
C1 P1 Sn1 111.99(6) . . ?
C1 P1 C2 107.05(9) . . ?
C1 P1 C3 109.38(8) . . ?
C2 P1 Sn1 110.31(6) . . ?
C2 P1 C3 107.12(9) . . ?
C3 P1 Sn1 110.80(6) . . ?
C5 P2 Sn1 108.83(6) . . ?
C4 P2 Sn1 112.75(6) . . ?
C4 P2 C5 109.43(8) . . ?
C6 P2 Sn1 112.25(5) . . ?
C6 P2 C5 106.44(8) . . ?
C6 P2 C4 106.93(8) . . ?
S1 O1 Sn1 130.90(7) . . ?
P1 C1 H1A 109.5 . . ?
P1 C1 H1B 109.5 . . ?
P1 C1 H1C 109.5 . . ?
H1A C1 H1B 109.5 . . ?
H1A C1 H1C 109.5 . . ?
H1B C1 H1C 109.5 . . ?
P2 C5 H5A 109.5 . . ?
P2 C5 H5B 109.5 . . ?
P2 C5 H5C 109.5 . . ?
H5A C5 H5B 109.5 . . ?
H5A C5 H5C 109.5 . . ?
H5B C5 H5C 109.5 . . ?
P2 C4 H4A 109.5 . . ?
P2 C4 H4B 109.5 . . ?
P2 C4 H4C 109.5 . . ?
H4A C4 H4B 109.5 . . ?
H4A C4 H4C 109.5 . . ?
H4B C4 H4C 109.5 . . ?
P1 C2 H2A 109.5 . . ?
P1 C2 H2B 109.5 . . ?
P1 C2 H2C 109.5 . . ?
H2A C2 H2B 109.5 . . ?
H2A C2 H2C 109.5 . . ?
H2B C2 H2C 109.5 . . ?
P2 C6 H6A 109.5 . . ?
P2 C6 H6B 109.5 . . ?
P2 C6 H6C 109.5 . . ?
H6A C6 H6B 109.5 . . ?
H6A C6 H6C 109.5 . . ?
H6B C6 H6C 109.5 . . ?
F4 C7 S1 111.71(11) . . ?
F4 C7 F5 107.68(14) . . ?
F4 C7 F6 108.33(14) . . ?
F5 C7 S1 110.66(11) . . ?
F6 C7 S1 110.67(11) . . ?
F6 C7 F5 107.64(13) . . ?
P1 C3 H3A 109.5 . . ?
P1 C3 H3B 109.5 . . ?
P1 C3 H3C 109.5 . . ?
H3A C3 H3B 109.5 . . ?
H3A C3 H3C 109.5 . . ?
H3B C3 H3C 109.5 . . ?

loop_
_geom_bond_atom_site_label_1
_geom_bond_atom_site_label_2
_geom_bond_distance
_geom_bond_site_symmetry_2
_geom_bond_publ_flag
Sn1 P1 2.5278(4) . ?
Sn1 P2 2.5405(4) . ?
Sn1 F3 1.9871(9) . ?
Sn1 F1 1.9761(9) . ?
Sn1 F2 1.9595(10) . ?
Sn1 O1 2.2445(12) . ?
S1 O1 1.4814(12) . ?
S1 O3 1.4282(13) . ?
S1 O2 1.4277(13) . ?
S1 C7 1.8260(17) . ?
P1 C1 1.7914(17) . ?
P1 C2 1.7951(18) . ?
P1 C3 1.7999(17) . ?
P2 C5 1.8048(16) . ?
P2 C4 1.8023(16) . ?
P2 C6 1.8001(16) . ?
F4 C7 1.3209(18) . ?
F5 C7 1.337(2) . ?
F6 C7 1.3341(19) . ?
C1 H1A 0.9600 . ?
C1 H1B 0.9600 . ?
C1 H1C 0.9600 . ?
C5 H5A 0.9600 . ?
C5 H5B 0.9600 . ?
C5 H5C 0.9600 . ?
C4 H4A 0.9600 . ?
C4 H4B 0.9600 . ?
C4 H4C 0.9600 . ?
C2 H2A 0.9600 . ?
C2 H2B 0.9600 . ?
C2 H2C 0.9600 . ?
C6 H6A 0.9600 . ?
C6 H6B 0.9600 . ?
C6 H6C 0.9600 . ?
C3 H3A 0.9600 . ?
C3 H3B 0.9600 . ?
C3 H3C 0.9600 . ?
